data_4506055
loop_
_publ_author_name
'Adalder, Tapas Kumar'
'Sankolli, Ravish'
'Dastidar, Parthasarathi'

_publ_section_title
;
 Homo- or Heterosynthon? A Crystallographic Study on a Series of New
 Cocrystals Derived from Pyrazinecarboxamide and Various Carboxylic Acids
 Equipped with Additional Hydrogen Bonding Sites
;
_journal_issue 5
_journal_name_full 'Crystal Growth &amp; Design'
_journal_page_first 2533
_journal_paper_doi 10.1021/cg300140w
_journal_volume 12
_journal_year 2012
_chemical_absolute_configuration syn
_chemical_formula_moiety 'C11 H8 O3, C5 H5 N3 O'
_chemical_formula_sum 'C16 H13 N3 O4'
_chemical_formula_weight 311.29
_space_group_IT_number 14
_symmetry_cell_setting monoclinic
_symmetry_space_group_name_Hall '-P 2ybc'
_symmetry_space_group_name_H-M 'P 1 21/c 1'
_atom_sites_solution_hydrogens geom
_atom_sites_solution_primary direct
_atom_sites_solution_secondary difmap
_audit_creation_method SHELXL-97
_audit_update_record
;
2011-04-23 # Formatted by publCIF
;
_cell_angle_alpha 90.00
_cell_angle_beta 94.289(4)
_cell_angle_gamma 90.00
_cell_formula_units_Z 4
_cell_length_a 14.389(2)
_cell_length_b 6.5565(9)
_cell_length_c 15.523(2)
_cell_measurement_temperature 100(2)
_cell_volume 1460.4(3)
_computing_cell_refinement 'BRUKER APEX II'
_computing_data_collection 'BRUKER APEX II'
_computing_data_reduction 'BRUKER APEX II'
_computing_molecular_graphics 'SHELXL-97, PLATON, MERCURY 2.2'
_computing_publication_material 'SHELXL-97, PLATON, MERCURY 2.2'
_computing_structure_refinement 'SHELXL-97 (Sheldrick, 1997)'
_computing_structure_solution 'SHELXS-97 (Sheldrick, 1990)'
_diffrn_ambient_temperature 100(2)
_diffrn_detector_area_resol_mean 3
_diffrn_measured_fraction_theta_full 0.995
_diffrn_measured_fraction_theta_max 0.995
_diffrn_measurement_device_type 'BRUKER CCD AREA DETECTOR'
_diffrn_measurement_method 'PHI-OMEGA SCAN'
_diffrn_radiation_monochromator graphite
_diffrn_radiation_source 'fine-focus sealed tube'
_diffrn_radiation_type MoK\a
_diffrn_radiation_wavelength 0.71073
_diffrn_reflns_av_R_equivalents 0.0365
_diffrn_reflns_av_sigmaI/netI 0.0292
_diffrn_reflns_limit_h_max 18
_diffrn_reflns_limit_h_min -18
_diffrn_reflns_limit_k_max 8
_diffrn_reflns_limit_k_min -8
_diffrn_reflns_limit_l_max 19
_diffrn_reflns_limit_l_min -19
_diffrn_reflns_number 15296
_diffrn_reflns_theta_full 27.10
_diffrn_reflns_theta_max 27.10
_diffrn_reflns_theta_min 1.42
_exptl_absorpt_coefficient_mu 0.104
_exptl_absorpt_correction_T_max 0.9644
_exptl_absorpt_correction_T_min 0.9595
_exptl_absorpt_correction_type multi-scan
_exptl_absorpt_process_details SADABS
_exptl_crystal_colour BROWN
_exptl_crystal_density_diffrn 1.416
_exptl_crystal_density_method 'not measured'
_exptl_crystal_description BLOCK
_exptl_crystal_F_000 648
_exptl_crystal_size_max 0.40
_exptl_crystal_size_mid 0.36
_exptl_crystal_size_min 0.35
_refine_diff_density_max 0.134
_refine_diff_density_min -0.224
_refine_diff_density_rms 0.058
_refine_ls_extinction_method none
_refine_ls_goodness_of_fit_ref 1.044
_refine_ls_hydrogen_treatment constr
_refine_ls_matrix_type full
_refine_ls_number_parameters 198
_refine_ls_number_reflns 3204
_refine_ls_number_restraints 0
_refine_ls_restrained_S_all 1.044
_refine_ls_R_factor_all 0.0690
_refine_ls_R_factor_gt 0.0460
_refine_ls_shift/su_max 0.000
_refine_ls_shift/su_mean 0.000
_refine_ls_structure_factor_coef Fsqd
_refine_ls_weighting_details 'calc w=1/[\s^2^(Fo^2^)+(0.0761P)^2^+0.0054P] where P=(Fo^2^+2Fc^2^)/3'
_refine_ls_weighting_scheme calc
_refine_ls_wR_factor_gt 0.1212
_refine_ls_wR_factor_ref 0.1353
_reflns_number_gt 2153
_reflns_number_total 3204
_reflns_threshold_expression >2sigma(I)
_cod_data_source_file cg300140w_si_004.cif
_cod_data_source_block ud
_cod_original_cell_volume 1460.4(4)
_cod_original_sg_symbol_H-M 'P 21/c'
_cod_database_code 4506055

loop_
_symmetry_equiv_pos_as_xyz
'x, y, z'
'-x, y+1/2, -z+1/2'
'-x, -y, -z'
'x, -y-1/2, z-1/2'

loop_
_atom_site_label
_atom_site_type_symbol
_atom_site_fract_x
_atom_site_fract_y
_atom_site_fract_z
_atom_site_U_iso_or_equiv
_atom_site_adp_type
_atom_site_occupancy
_atom_site_symmetry_multiplicity
_atom_site_calc_flag
_atom_site_refinement_flags
O1 O 0.52651(9) 0.3818(2) 0.60401(7) 0.0749(4) Uani 1 1 d .
C2 C 0.55786(11) 0.5524(3) 0.62256(10) 0.0541(4) Uani 1 1 d .
N3 N 0.55751(10) 0.7077(2) 0.56838(8) 0.0658(4) Uani 1 1 d .
H3A H 0.5337 0.6931 0.5149 0.079 Uiso 1 1 calc R
H3B H 0.5811 0.8258 0.5858 0.079 Uiso 1 1 calc R
C4 C 0.59935(9) 0.5915(2) 0.71305(9) 0.047 Uani 1 1 d .
C5 C 0.60391(11) 0.4341(3) 0.77223(10) 0.054 Uani 1 1 d .
H5 H 0.5814 0.3030 0.7549 0.065 Uiso 1 1 calc R
N6 N 0.63948(9) 0.4625(2) 0.85378(8) 0.0561(4) Uani 1 1 d .
C7 C 0.66910(11) 0.6496(2) 0.87391(10) 0.0541(4) Uani 1 1 d .
H7 H 0.6933 0.6771 0.9313 0.065 Uiso 1 1 calc R
C8 C 0.66573(12) 0.8048(3) 0.81403(10) 0.0564(4) Uani 1 1 d .
H8 H 0.6888 0.9355 0.8313 0.068 Uiso 1 1 calc R
N9 N 0.63128(9) 0.7781(2) 0.73286(8) 0.0533(3) Uani 1 1 d .
O10 O 0.70627(10) 0.32287(17) 0.46646(7) 0.0657(3) Uani 1 1 d .
H10 H 0.6793 0.2350 0.4341 0.099 Uiso 1 1 calc R
C11 C 0.72756(12) 0.2429(2) 0.54300(10) 0.0533(4) Uani 1 1 d .
O12 O 0.70416(10) 0.06905(17) 0.56133(8) 0.0714(4) Uani 1 1 d .
C13 C 0.78207(10) 0.3752(2) 0.60437(10) 0.0484(4) Uani 1 1 d .
C14 C 0.80063(11) 0.3111(2) 0.68890(10) 0.0476(4) Uani 1 1 d .
O15 O 0.77268(10) 0.13102(16) 0.71813(7) 0.0666(3) Uani 1 1 d .
H15 H 0.7481 0.0624 0.6768 0.100 Uiso 1 1 calc R
C16 C 0.85023(10) 0.4389(2) 0.75096(10) 0.0484(4) Uani 1 1 d .
C17 C 0.86848(11) 0.3778(3) 0.83775(11) 0.0599(4) Uani 1 1 d .
H17 H 0.8492 0.2467 0.8555 0.072 Uiso 1 1 calc R
C18 C 0.91374(12) 0.5058(3) 0.89661(13) 0.0745(5) Uani 1 1 d .
H18 H 0.9260 0.4632 0.9549 0.089 Uiso 1 1 calc R
C19 C 0.94174(13) 0.6987(3) 0.87098(14) 0.0804(6) Uani 1 1 d .
H19 H 0.9724 0.7874 0.9123 0.096 Uiso 1 1 calc R
C20 C 0.92573(12) 0.7616(3) 0.78771(14) 0.0695(5) Uani 1 1 d .
H20 H 0.9459 0.8933 0.7716 0.083 Uiso 1 1 calc R
C21 C 0.87932(10) 0.6338(2) 0.72457(12) 0.0546(4) Uani 1 1 d .
C22 C 0.86140(12) 0.6938(3) 0.63725(12) 0.0620(4) Uani 1 1 d .
H22 H 0.8827 0.8226 0.6189 0.074 Uiso 1 1 calc R
C23 C 0.81420(12) 0.5695(2) 0.57959(11) 0.0576(4) Uani 1 1 d .
H23 H 0.8024 0.6134 0.5215 0.069 Uiso 1 1 calc R

loop_
_atom_site_aniso_label
_atom_site_aniso_U_11
_atom_site_aniso_U_22
_atom_site_aniso_U_33
_atom_site_aniso_U_23
_atom_site_aniso_U_13
_atom_site_aniso_U_12
O1 0.0858(9) 0.0943(10) 0.0421(7) 0.0000(6) -0.0119(6) -0.0323(7)
C2 0.0470(8) 0.0795(12) 0.0349(8) -0.0004(8) -0.0023(6) -0.0098(8)
N3 0.0764(10) 0.0827(10) 0.0358(7) 0.0051(7) -0.0131(6) -0.0125(8)
C4 0.042 0.068 0.032 -0.001 -0.002 -0.002
C5 0.056 0.067 0.039 0.000 -0.004 -0.013
N6 0.0602(8) 0.0710(9) 0.0363(7) 0.0043(6) -0.0020(6) -0.0091(7)
C7 0.0597(10) 0.0687(11) 0.0332(8) -0.0050(7) -0.0017(7) -0.0048(8)
C8 0.0719(11) 0.0607(10) 0.0360(8) -0.0044(7) -0.0003(7) -0.0026(8)
N9 0.0612(8) 0.0630(8) 0.0350(7) -0.0011(6) -0.0023(5) 0.0000(6)
O10 0.1020(9) 0.0569(7) 0.0365(6) 0.0012(5) -0.0070(6) 0.0063(6)
C11 0.0756(10) 0.0462(9) 0.0375(8) 0.0002(7) 0.0005(7) 0.0111(8)
O12 0.1161(10) 0.0493(7) 0.0459(7) 0.0007(5) -0.0129(6) -0.0072(6)
C13 0.0587(9) 0.0442(8) 0.0423(8) 0.0002(6) 0.0030(7) 0.0083(7)
C14 0.0567(9) 0.0411(8) 0.0446(8) -0.0010(7) 0.0008(6) 0.0046(7)
O15 0.1050(10) 0.0485(7) 0.0439(6) 0.0060(5) -0.0109(6) -0.0115(6)
C16 0.0443(8) 0.0540(9) 0.0463(9) -0.0041(7) -0.0003(6) 0.0060(7)
C17 0.0578(10) 0.0728(11) 0.0479(9) -0.0040(8) -0.0051(7) 0.0025(8)
C18 0.0635(11) 0.1006(15) 0.0567(11) -0.0127(11) -0.0137(9) 0.0012(11)
C19 0.0607(11) 0.0923(15) 0.0844(15) -0.0292(12) -0.0186(10) -0.0050(11)
C20 0.0526(10) 0.0659(11) 0.0885(14) -0.0152(10) -0.0034(9) -0.0084(8)
C21 0.0433(8) 0.0552(10) 0.0650(11) -0.0072(8) 0.0017(7) 0.0012(7)
C22 0.0646(10) 0.0525(10) 0.0695(12) 0.0075(9) 0.0086(9) -0.0044(8)
C23 0.0677(10) 0.0532(9) 0.0523(10) 0.0094(8) 0.0073(8) 0.0047(8)

loop_
_atom_type_symbol
_atom_type_description
_atom_type_scat_dispersion_real
_atom_type_scat_dispersion_imag
_atom_type_scat_source
C C 0.0033 0.0016 'International Tables Vol C Tables 4.2.6.8 and 6.1.1.4'
H H 0.0000 0.0000 'International Tables Vol C Tables 4.2.6.8 and 6.1.1.4'
N N 0.0061 0.0033 'International Tables Vol C Tables 4.2.6.8 and 6.1.1.4'
O O 0.0106 0.0060 'International Tables Vol C Tables 4.2.6.8 and 6.1.1.4'

loop_
_geom_angle_atom_site_label_1
_geom_angle_atom_site_label_2
_geom_angle_atom_site_label_3
_geom_angle
_geom_angle_site_symmetry_1
O1 C2 N3 124.56(14) .
O1 C2 C4 119.02(15) .
N3 C2 C4 116.42(15) .
C2 N3 H3A 120.0 .
C2 N3 H3B 120.0 .
H3A N3 H3B 120.0 .
N9 C4 C5 122.25(13) .
N9 C4 C2 118.45(14) .
C5 C4 C2 119.30(15) .
N6 C5 C4 121.33(15) .
N6 C5 H5 119.3 .
C4 C5 H5 119.3 .
C7 N6 C5 116.29(14) .
N6 C7 C8 121.97(14) .
N6 C7 H7 119.0 .
C8 C7 H7 119.0 .
N9 C8 C7 122.25(15) .
N9 C8 H8 118.9 .
C7 C8 H8 118.9 .
C8 N9 C4 115.88(14) .
C11 O10 H10 109.5 .
O12 C11 O12 0.00(17) 1
O12 C11 O10 122.06(15) 1
O12 C11 O10 122.06(15) .
O12 C11 C13 122.65(14) 1
O12 C11 C13 122.65(14) .
O10 C11 C13 115.28(14) .
O12 O12 C11 0(10) 1
C14 C13 C23 119.08(15) .
C14 C13 C11 119.37(14) .
C23 C13 C11 121.54(14) .
O15 C14 C13 123.22(14) .
O15 C14 C16 115.94(14) .
C13 C14 C16 120.84(14) .
C14 O15 H15 109.5 .
C17 C16 C21 119.68(15) .
C17 C16 C14 121.69(15) .
C21 C16 C14 118.61(14) .
C18 C17 C16 120.54(18) .
C18 C17 H17 119.7 .
C16 C17 H17 119.7 .
C17 C18 C19 119.92(19) .
C17 C18 H18 120.0 .
C19 C18 H18 120.0 .
C20 C19 C18 120.97(18) .
C20 C19 H19 119.5 .
C18 C19 H19 119.5 .
C19 C20 C21 120.99(18) .
C19 C20 H20 119.5 .
C21 C20 H20 119.5 .
C16 C21 C22 119.42(15) .
C16 C21 C20 117.90(17) .
C22 C21 C20 122.67(17) .
C23 C22 C21 120.78(16) .
C23 C22 H22 119.6 .
C21 C22 H22 119.6 .
C22 C23 C13 121.23(16) .
C22 C23 H23 119.4 .
C13 C23 H23 119.4 .

loop_
_geom_bond_atom_site_label_1
_geom_bond_atom_site_label_2
_geom_bond_distance
_geom_bond_site_symmetry_2
O1 C2 1.232(2) .
C2 N3 1.321(2) .
C2 C4 1.507(2) .
N3 H3A 0.8800 .
N3 H3B 0.8800 .
C4 N9 1.335(2) .
C4 C5 1.380(2) .
C5 N6 1.342(2) .
C5 H5 0.9500 .
N6 C7 1.328(2) .
C7 C8 1.377(2) .
C7 H7 0.9500 .
C8 N9 1.3308(19) .
C8 H8 0.9500 .
O10 C11 1.3139(18) .
O10 H10 0.8400 .
C11 O12 1.228(2) 1
C11 O12 1.228(2) .
C11 C13 1.471(2) .
O12 O12 0.000(2) 1
C13 C14 1.385(2) .
C13 C23 1.418(2) .
C14 O15 1.3374(18) .
C14 C16 1.427(2) .
O15 H15 0.8400 .
C16 C17 1.411(2) .
C16 C21 1.414(2) .
C17 C18 1.369(2) .
C17 H17 0.9500 .
C18 C19 1.394(3) .
C18 H18 0.9500 .
C19 C20 1.360(3) .
C19 H19 0.9500 .
C20 C21 1.418(2) .
C20 H20 0.9500 .
C21 C22 1.416(3) .
C22 C23 1.355(2) .
C22 H22 0.9500 .
C23 H23 0.9500 .

loop_
_geom_hbond_atom_site_label_D
_geom_hbond_atom_site_label_H
_geom_hbond_atom_site_label_A
_geom_hbond_distance_DH
_geom_hbond_distance_HA
_geom_hbond_distance_DA
_geom_hbond_angle_DHA
_geom_hbond_site_symmetry_A
N3 H3A O1 0.88 2.04 2.9126(17) 171.8 3_666
N3 H3B O12 0.88 2.43 3.180(2) 142.8 1_565
O10 H10 N6 0.84 1.86 2.6894(18) 170.0 4_565
O15 H15 O12 0.84 1.86 2.5889(15) 145.0 1
